data_4073612
loop_
_publ_author_name
'Fischer, Paul J.'
'Herm, Zoey R.'
'Kucera, Benjamin E.'

_publ_section_title
;
 [(2-(Trimethylammonium)ethyl)cyclopentadienyl]tricarbonylmetalates:&#x00A0;
 Group VI Metal Zwitterions
;
_journal_issue 18
_journal_name_full Organometallics
_journal_page_first 4680
_journal_paper_doi 10.1021/om700497z
_journal_volume 26
_journal_year 2007
_chemical_formula_moiety 'C13 H17 Mo N O3'
_chemical_formula_sum 'C13 H17 Mo N O3'
_chemical_formula_weight 331.22
_chemical_name_common 06172
_chemical_name_systematic
; 
 ? 
;
_space_group_IT_number 11
_symmetry_cell_setting monoclinic
_symmetry_space_group_name_Hall '-P 2yb'
_symmetry_space_group_name_H-M 'P 1 21/m 1'
_atom_sites_solution_hydrogens geom
_atom_sites_solution_primary direct
_atom_sites_solution_secondary difmap
_audit_creation_method SHELXL-97
_cell_angle_alpha 90.00
_cell_angle_beta 90.015(3)
_cell_angle_gamma 90.00
_cell_formula_units_Z 2
_cell_length_a 6.3508(13)
_cell_length_b 9.796(2)
_cell_length_c 10.603(2)
_cell_measurement_reflns_used 3126
_cell_measurement_temperature 173(2)
_cell_measurement_theta_max 24.98
_cell_measurement_theta_min 2.83
_cell_volume 659.6(2)
_computing_cell_refinement 'SAINT, Bruker'
_computing_data_collection 'SMART, Bruker'
_computing_data_reduction 'SAINT, Bruker'
_computing_molecular_graphics 'SHELXTL, Bruker'
_computing_publication_material 'Bruker SHELXTL'
_computing_structure_refinement 'SHELXL-97 (Sheldrick, 1997)'
_computing_structure_solution 'SHELXS-97 (Sheldrick, 1990)'
_diffrn_ambient_temperature 173(2)
_diffrn_measured_fraction_theta_full 1.000
_diffrn_measured_fraction_theta_max 1.000
_diffrn_measurement_device_type 'Siemens SMART Platform CCD'
_diffrn_measurement_method 'area detector, omega scans per phi'
_diffrn_radiation_monochromator graphite
_diffrn_radiation_source 'normal-focus sealed tube'
_diffrn_radiation_type MoK\a
_diffrn_radiation_wavelength 0.71073
_diffrn_reflns_av_R_equivalents 0.0480
_diffrn_reflns_av_sigmaI/netI 0.0413
_diffrn_reflns_limit_h_max 7
_diffrn_reflns_limit_h_min -7
_diffrn_reflns_limit_k_max 11
_diffrn_reflns_limit_k_min -11
_diffrn_reflns_limit_l_max 12
_diffrn_reflns_limit_l_min -12
_diffrn_reflns_number 4802
_diffrn_reflns_theta_full 24.99
_diffrn_reflns_theta_max 24.99
_diffrn_reflns_theta_min 1.92
_exptl_absorpt_coefficient_mu 0.994
_exptl_absorpt_correction_T_max 0.9804
_exptl_absorpt_correction_T_min 0.8260
_exptl_absorpt_correction_type multi-scan
_exptl_absorpt_process_details 'SADABS, R. Blessing, 1995'
_exptl_crystal_colour colorless
_exptl_crystal_density_diffrn 1.668
_exptl_crystal_density_meas 0
_exptl_crystal_density_method 'not measured'
_exptl_crystal_description plate
_exptl_crystal_F_000 336
_exptl_crystal_size_max 0.20
_exptl_crystal_size_mid 0.10
_exptl_crystal_size_min 0.02
_refine_diff_density_max 1.114
_refine_diff_density_min -1.069
_refine_diff_density_rms 0.102
_refine_ls_extinction_method none
_refine_ls_goodness_of_fit_ref 1.053
_refine_ls_hydrogen_treatment constr
_refine_ls_matrix_type full
_refine_ls_number_parameters 113
_refine_ls_number_reflns 1241
_refine_ls_number_restraints 9
_refine_ls_restrained_S_all 1.070
_refine_ls_R_factor_all 0.0371
_refine_ls_R_factor_gt 0.0342
_refine_ls_shift/su_max 0.001
_refine_ls_shift/su_mean 0.000
_refine_ls_structure_factor_coef Fsqd
_refine_ls_weighting_details 'calc w=1/[\s^2^(Fo^2^)+(0.0578P)^2^+0.0304P] where P=(Fo^2^+2Fc^2^)/3'
_refine_ls_weighting_scheme calc
_refine_ls_wR_factor_gt 0.0810
_refine_ls_wR_factor_ref 0.0829
_reflns_number_gt 1195
_reflns_number_total 1241
_reflns_threshold_expression >2sigma(I)
_cod_data_source_file om700497z.cif
_cod_data_source_block 8
_cod_depositor_comments
;
The following automatic conversions were performed:

'_symmetry_cell_setting' value 'Monoclinic' changed to 'monoclinic'
according to /home/saulius/struct/CIF-dictionaries/cif_core.dic
dictionary named 'cif_core.dic' version 2.4.1 from 2010-06-29.

Automatic conversion script
Id: cif_fix_values 1715 2011-07-08 13:25:40Z adriana 
;
_cod_original_sg_symbol_H-M P2(1)/m
_cod_database_code 4073612

loop_
_symmetry_equiv_pos_as_xyz
'x, y, z'
'-x, y+1/2, -z'
'-x, -y, -z'
'x, -y-1/2, z'

loop_
_atom_site_label
_atom_site_type_symbol
_atom_site_fract_x
_atom_site_fract_y
_atom_site_fract_z
_atom_site_U_iso_or_equiv
_atom_site_adp_type
_atom_site_occupancy
_atom_site_symmetry_multiplicity
_atom_site_calc_flag
_atom_site_refinement_flags
_atom_site_disorder_assembly
_atom_site_disorder_group
Mo1 Mo 0.60106(10) 0.2500 0.68343(5) 0.02035(18) Uani 1 2 d S . .
O1 O 0.2793(8) 0.0410(4) 0.7863(4) 0.0532(12) Uani 1 1 d . . .
O2 O 0.7915(10) 0.2500 0.9523(5) 0.0626(19) Uani 1 2 d S . .
N1 N 0.2383(8) 0.2500 0.1657(5) 0.0226(12) Uani 1 2 d SD . .
C1 C 0.4013(10) 0.1189(4) 0.7467(4) 0.0281(10) Uani 1 1 d . . .
C2 C 0.7204(12) 0.2500 0.8504(6) 0.0362(18) Uani 1 2 d S . .
C3 C 0.6000(14) 0.2500 0.4571(6) 0.059(2) Uani 1 2 d SU . .
C4 C 0.7153(9) 0.1353(7) 0.4973(5) 0.0469(14) Uani 1 1 d U . .
H4 H 0.6815 0.0385 0.4754 0.056 Uiso 1 1 calc R . .
C5 C 0.8952(9) 0.1779(5) 0.5618(4) 0.0282(9) Uani 1 1 d U . .
H5 H 1.0124 0.1179 0.5915 0.034 Uiso 1 1 calc R . .
C6 C 0.4004(15) 0.2020(9) 0.3805(7) 0.0200(19) Uani 0.50 1 d P . -1
H6A H 0.3880 0.1013 0.3825 0.024 Uiso 0.50 1 calc PR . -1
H6B H 0.2708 0.2420 0.4170 0.024 Uiso 0.50 1 calc PR . -1
C7 C 0.4305(12) 0.2500 0.2504(7) 0.0355(18) Uani 1 2 d S . .
H7A H 0.5397 0.1923 0.2104 0.043 Uiso 0.50 1 calc PR . .
H7B H 0.4864 0.3443 0.2538 0.043 Uiso 0.50 1 calc PR . .
C8 C 0.2835(19) 0.1565(12) 0.0541(10) 0.047(3) Uani 0.50 1 d PD A -1
H8A H 0.1661 0.1610 -0.0058 0.071 Uiso 0.50 1 calc PR A -1
H8B H 0.3000 0.0625 0.0841 0.071 Uiso 0.50 1 calc PR A -1
H8C H 0.4133 0.1859 0.0123 0.071 Uiso 0.50 1 calc PR A -1
C9 C 0.0485(15) 0.1873(13) 0.2280(10) 0.055(4) Uani 0.50 1 d PD A -1
H9A H 0.0077 0.2425 0.3011 0.083 Uiso 0.50 1 calc PR A -1
H9B H 0.0826 0.0944 0.2558 0.083 Uiso 0.50 1 calc PR A -1
H9C H -0.0684 0.1840 0.1677 0.083 Uiso 0.50 1 calc PR A -1
C10 C 0.201(2) 0.3866(10) 0.1245(12) 0.052(4) Uani 0.50 1 d PD A -1
H10B H 0.1705 0.4445 0.1976 0.078 Uiso 0.50 1 calc PR A -1
H10A H 0.0803 0.3879 0.0667 0.078 Uiso 0.50 1 calc PR A -1
H10D H 0.3259 0.4212 0.0807 0.078 Uiso 0.50 1 calc PR A -1

loop_
_atom_site_aniso_label
_atom_site_aniso_U_11
_atom_site_aniso_U_22
_atom_site_aniso_U_33
_atom_site_aniso_U_23
_atom_site_aniso_U_13
_atom_site_aniso_U_12
Mo1 0.0193(3) 0.0258(3) 0.0159(3) 0.000 -0.0026(2) 0.000
O1 0.080(3) 0.043(2) 0.037(2) 0.0025(18) 0.003(2) -0.032(2)
O2 0.058(4) 0.104(6) 0.026(3) 0.000 -0.021(3) 0.000
N1 0.020(3) 0.033(3) 0.015(3) 0.000 0.000(2) 0.000
C1 0.041(3) 0.024(2) 0.020(2) -0.0037(18) 0.001(2) -0.004(3)
C2 0.029(4) 0.058(5) 0.022(4) 0.000 0.001(3) 0.000
C3 0.021(3) 0.141(7) 0.013(3) 0.000 -0.004(3) 0.000
C4 0.039(3) 0.071(4) 0.031(3) -0.028(3) 0.013(2) -0.025(3)
C5 0.028(2) 0.030(2) 0.026(2) 0.0003(19) 0.004(2) 0.003(2)
C6 0.012(3) 0.037(5) 0.011(3) 0.001(3) 0.000(4) -0.001(4)
C7 0.019(4) 0.060(5) 0.027(4) 0.000 -0.009(3) 0.000
C8 0.036(7) 0.064(9) 0.042(7) -0.027(7) -0.019(6) 0.004(6)
C9 0.026(6) 0.108(11) 0.031(5) 0.020(6) -0.011(4) -0.034(6)
C10 0.068(9) 0.026(6) 0.062(9) 0.001(6) -0.036(8) 0.003(6)

loop_
_atom_type_symbol
_atom_type_description
_atom_type_scat_dispersion_real
_atom_type_scat_dispersion_imag
_atom_type_scat_source
C C 0.0033 0.0016 'International Tables Vol C Tables 4.2.6.8 and 6.1.1.4'
H H 0.0000 0.0000 'International Tables Vol C Tables 4.2.6.8 and 6.1.1.4'
N N 0.0061 0.0033 'International Tables Vol C Tables 4.2.6.8 and 6.1.1.4'
O O 0.0106 0.0060 'International Tables Vol C Tables 4.2.6.8 and 6.1.1.4'
Mo Mo -1.6832 0.6857 'International Tables Vol C Tables 4.2.6.8 and 6.1.1.4'

loop_
_geom_angle_atom_site_label_1
_geom_angle_atom_site_label_2
_geom_angle_atom_site_label_3
_geom_angle
_geom_angle_site_symmetry_1
_geom_angle_site_symmetry_3
C2 Mo1 C1 86.5(2) . .
C2 Mo1 C1 86.5(2) . 4_565
C1 Mo1 C1 83.6(3) . 4_565
C2 Mo1 C5 100.9(2) . 4_565
C1 Mo1 C5 154.78(19) . 4_565
C1 Mo1 C5 120.57(19) 4_565 4_565
C2 Mo1 C5 100.9(2) . .
C1 Mo1 C5 120.57(19) . .
C1 Mo1 C5 154.78(19) 4_565 .
C5 Mo1 C5 34.6(2) 4_565 .
C2 Mo1 C4 129.9(2) . 4_565
C1 Mo1 C4 143.5(2) . 4_565
C1 Mo1 C4 100.1(2) 4_565 4_565
C5 Mo1 C4 34.06(18) 4_565 4_565
C5 Mo1 C4 56.73(18) . 4_565
C2 Mo1 C4 129.9(2) . .
C1 Mo1 C4 100.1(2) . .
C1 Mo1 C4 143.5(2) 4_565 .
C5 Mo1 C4 56.73(18) 4_565 .
C5 Mo1 C4 34.06(18) . .
C4 Mo1 C4 56.2(3) 4_565 .
C2 Mo1 C3 157.0(3) . .
C1 Mo1 C3 110.3(2) . .
C1 Mo1 C3 110.3(2) 4_565 .
C5 Mo1 C3 57.3(2) 4_565 .
C5 Mo1 C3 57.3(2) . .
C4 Mo1 C3 34.2(2) 4_565 .
C4 Mo1 C3 34.2(2) . .
C10 N1 C10 139.2(10) 4_565 .
C10 N1 C9 67.6(8) 4_565 .
C10 N1 C9 112.5(8) . .
C10 N1 C9 112.5(8) 4_565 4_565
C10 N1 C9 67.6(8) . 4_565
C9 N1 C9 48.2(10) . 4_565
C10 N1 C7 108.4(5) 4_565 .
C10 N1 C7 108.4(5) . .
C9 N1 C7 112.6(6) . .
C9 N1 C7 112.6(6) 4_565 .
C10 N1 C8 39.7(7) 4_565 .
C10 N1 C8 110.9(8) . .
C9 N1 C8 104.3(6) . .
C9 N1 C8 137.5(7) 4_565 .
C7 N1 C8 108.0(6) . .
C10 N1 C8 110.9(8) 4_565 4_565
C10 N1 C8 39.7(7) . 4_565
C9 N1 C8 137.5(7) . 4_565
C9 N1 C8 104.3(6) 4_565 4_565
C7 N1 C8 108.0(6) . 4_565
C8 N1 C8 73.9(10) . 4_565
O1 C1 Mo1 179.0(4) . .
O2 C2 Mo1 179.5(7) . .
C4 C3 C4 105.9(7) . 4_565
C4 C3 C6 144.3(5) . 4_565
C4 C3 C6 109.7(4) 4_565 4_565
C4 C3 C6 109.7(4) . .
C4 C3 C6 144.3(5) 4_565 .
C6 C3 C6 34.7(6) 4_565 .
C4 C3 Mo1 72.3(3) . .
C4 C3 Mo1 72.3(3) 4_565 .
C6 C3 Mo1 121.1(5) 4_565 .
C6 C3 Mo1 121.1(5) . .
C5 C4 C3 109.6(6) . .
C5 C4 Mo1 72.7(3) . .
C3 C4 Mo1 73.5(4) . .
C5 C4 H4 125.1 . .
C3 C4 H4 125.1 . .
Mo1 C4 H4 125.1 . .
C4 C5 C5 107.4(4) . 4_565
C4 C5 Mo1 73.2(3) . .
C5 C5 Mo1 72.72(12) 4_565 .
C4 C5 H5 126.0 . .
C5 C5 H5 126.0 4_565 .
Mo1 C5 H5 126.0 . .
C7 C6 C3 106.5(7) . .
C7 C6 H6A 110.4 . .
C3 C6 H6A 110.4 . .
C7 C6 H6B 110.4 . .
C3 C6 H6B 110.4 . .
H6A C6 H6B 108.6 . .
C6 C7 C6 37.3(7) . 4_565
C6 C7 N1 116.8(7) . .
C6 C7 N1 116.8(7) 4_565 .
C6 C7 H7A 108.1 . .
C6 C7 H7A 132.5 4_565 .
N1 C7 H7A 108.1 . .
C6 C7 H7B 108.1 . .
C6 C7 H7B 73.4 4_565 .
N1 C7 H7B 108.1 . .
H7A C7 H7B 107.3 . .
N1 C8 H8A 109.5 . .
N1 C8 H8B 109.5 . .
N1 C8 H8C 109.5 . .
N1 C9 H9A 109.5 . .
N1 C9 H9B 109.5 . .
N1 C9 H9C 109.5 . .
N1 C10 H10B 109.5 . .
N1 C10 H10A 109.5 . .
N1 C10 H10D 109.5 . .

loop_
_geom_bond_atom_site_label_1
_geom_bond_atom_site_label_2
_geom_bond_distance
_geom_bond_site_symmetry_2
Mo1 C2 1.926(7) .
Mo1 C1 1.926(5) .
Mo1 C1 1.926(5) 4_565
Mo1 C5 2.378(5) 4_565
Mo1 C5 2.378(5) .
Mo1 C4 2.384(5) 4_565
Mo1 C4 2.384(5) .
Mo1 C3 2.400(7) .
O1 C1 1.166(6) .
O2 C2 1.171(9) .
N1 C10 1.428(10) 4_565
N1 C10 1.428(10) .
N1 C9 1.506(9) .
N1 C9 1.506(9) 4_565
N1 C7 1.515(8) .
N1 C8 1.523(10) .
N1 C8 1.523(10) 4_565
C3 C4 1.408(8) .
C3 C4 1.408(8) 4_565
C3 C6 1.577(11) 4_565
C3 C6 1.577(11) .
C4 C5 1.394(8) .
C4 H4 1.0000 .
C5 C5 1.412(10) 4_565
C5 H5 1.0000 .
C6 C7 1.470(9) .
C6 H6A 0.9900 .
C6 H6B 0.9900 .
C7 C6 1.470(9) 4_565
C7 H7A 0.9900 .
C7 H7B 0.9900 .
C8 H8A 0.9800 .
C8 H8B 0.9800 .
C8 H8C 0.9800 .
C9 H9A 0.9800 .
C9 H9B 0.9800 .
C9 H9C 0.9800 .
C10 H10B 0.9800 .
C10 H10A 0.9800 .
C10 H10D 0.9800 .

loop_
_geom_torsion_atom_site_label_1
_geom_torsion_atom_site_label_2
_geom_torsion_atom_site_label_3
_geom_torsion_atom_site_label_4
_geom_torsion
_geom_torsion_site_symmetry_1
_geom_torsion_site_symmetry_4
C2 Mo1 C1 O1 62(29) . .
C1 Mo1 C1 O1 -25(29) 4_565 .
C5 Mo1 C1 O1 171(28) 4_565 .
C5 Mo1 C1 O1 163(29) . .
C4 Mo1 C1 O1 -123(28) 4_565 .
C4 Mo1 C1 O1 -168(29) . .
C3 Mo1 C1 O1 -134(29) . .
C1 Mo1 C2 O2 -41.9(3) . .
C1 Mo1 C2 O2 41.9(3) 4_565 .
C5 Mo1 C2 O2 162.4(3) 4_565 .
C5 Mo1 C2 O2 -162.4(3) . .
C4 Mo1 C2 O2 142.1(4) 4_565 .
C4 Mo1 C2 O2 -142.1(4) . .
C3 Mo1 C2 O2 180.0(3) . .
C2 Mo1 C3 C4 56.9(4) . .
C1 Mo1 C3 C4 -77.8(4) . .
C1 Mo1 C3 C4 -168.4(4) 4_565 .
C5 Mo1 C3 C4 77.6(4) 4_565 .
C5 Mo1 C3 C4 36.3(4) . .
C4 Mo1 C3 C4 113.9(7) 4_565 .
C2 Mo1 C3 C4 -56.9(4) . 4_565
C1 Mo1 C3 C4 168.4(4) . 4_565
C1 Mo1 C3 C4 77.8(4) 4_565 4_565
C5 Mo1 C3 C4 -36.3(4) 4_565 4_565
C5 Mo1 C3 C4 -77.6(4) . 4_565
C4 Mo1 C3 C4 -113.9(7) . 4_565
C2 Mo1 C3 C6 -159.6(4) . 4_565
C1 Mo1 C3 C6 65.7(4) . 4_565
C1 Mo1 C3 C6 -24.9(5) 4_565 4_565
C5 Mo1 C3 C6 -139.0(4) 4_565 4_565
C5 Mo1 C3 C6 179.7(4) . 4_565
C4 Mo1 C3 C6 -102.7(4) 4_565 4_565
C4 Mo1 C3 C6 143.4(6) . 4_565
C2 Mo1 C3 C6 159.6(4) . .
C1 Mo1 C3 C6 24.9(5) . .
C1 Mo1 C3 C6 -65.7(4) 4_565 .
C5 Mo1 C3 C6 -179.7(4) 4_565 .
C5 Mo1 C3 C6 139.0(4) . .
C4 Mo1 C3 C6 -143.4(6) 4_565 .
C4 Mo1 C3 C6 102.7(4) . .
C4 C3 C4 C5 0.7(8) 4_565 .
C6 C3 C4 C5 176.7(10) 4_565 .
C6 C3 C4 C5 178.2(5) . .
Mo1 C3 C4 C5 -64.3(4) . .
C4 C3 C4 Mo1 64.9(5) 4_565 .
C6 C3 C4 Mo1 -119.1(12) 4_565 .
C6 C3 C4 Mo1 -117.5(6) . .
C2 Mo1 C4 C5 -37.4(5) . .
C1 Mo1 C4 C5 -131.3(4) . .
C1 Mo1 C4 C5 135.8(4) 4_565 .
C5 Mo1 C4 C5 38.0(3) 4_565 .
C4 Mo1 C4 C5 79.1(4) 4_565 .
C3 Mo1 C4 C5 117.3(6) . .
C2 Mo1 C4 C3 -154.7(4) . .
C1 Mo1 C4 C3 111.4(4) . .
C1 Mo1 C4 C3 18.5(6) 4_565 .
C5 Mo1 C4 C3 -79.3(4) 4_565 .
C5 Mo1 C4 C3 -117.3(6) . .
C4 Mo1 C4 C3 -38.2(4) 4_565 .
C3 C4 C5 C5 -0.4(5) . 4_565
Mo1 C4 C5 C5 -65.18(15) . 4_565
C3 C4 C5 Mo1 64.8(5) . .
C2 Mo1 C5 C4 151.6(4) . .
C1 Mo1 C5 C4 59.2(4) . .
C1 Mo1 C5 C4 -103.0(6) 4_565 .
C5 Mo1 C5 C4 -114.9(4) 4_565 .
C4 Mo1 C5 C4 -77.5(5) 4_565 .
C3 Mo1 C5 C4 -36.4(4) . .
C2 Mo1 C5 C5 -93.45(8) . 4_565
C1 Mo1 C5 C5 174.2(2) . 4_565
C1 Mo1 C5 C5 11.9(4) 4_565 4_565
C4 Mo1 C5 C5 37.4(2) 4_565 4_565
C4 Mo1 C5 C5 114.9(4) . 4_565
C3 Mo1 C5 C5 78.47(13) . 4_565
C4 C3 C6 C7 -114.6(7) . .
C4 C3 C6 C7 61.3(13) 4_565 .
C6 C3 C6 C7 63.8(6) 4_565 .
Mo1 C3 C6 C7 164.7(4) . .
C3 C6 C7 C6 -64.7(6) . 4_565
C3 C6 C7 N1 -164.5(3) . .
C10 N1 C7 C6 -78.0(8) 4_565 .
C10 N1 C7 C6 119.9(7) . .
C9 N1 C7 C6 -5.2(7) . .
C9 N1 C7 C6 47.2(7) 4_565 .
C8 N1 C7 C6 -119.8(7) . .
C8 N1 C7 C6 161.8(7) 4_565 .
C10 N1 C7 C6 -119.9(7) 4_565 4_565
C10 N1 C7 C6 78.0(8) . 4_565
C9 N1 C7 C6 -47.2(7) . 4_565
C9 N1 C7 C6 5.3(7) 4_565 4_565
C8 N1 C7 C6 -161.8(7) . 4_565
C8 N1 C7 C6 119.8(7) 4_565 4_565
